data_7720296
loop_
_publ_author_name
'Eilers, Marcel'
'Geik, Dennis'
'Schmidtmann, Marc'
'Doye, Sven'
'Beckhaus, R&#xfc;diger'

_publ_section_title
;
 Expanding the reactivity of Rosenthal's reagent to cyclopropenes and
 allenes.
;
_journal_issue 13
_journal_name_full 'Dalton transactions (Cambridge, England : 2003)'
_journal_page_first 5151
_journal_page_last 5160
_journal_paper_doi 10.1039/d6dt00059b
_journal_volume 55
_journal_year 2026
_chemical_formula_structural Ti(C5H5)2(C18H28Si2)
_chemical_formula_sum 'C28 H38 Si2 Ti'
_chemical_formula_weight 478.66
_space_group_crystal_system triclinic
_space_group_IT_number 2
_space_group_name_Hall '-P 1'
_space_group_name_H-M_alt 'P -1'
_atom_sites_solution_hydrogens difmap
_atom_sites_solution_primary direct
_atom_sites_solution_secondary difmap
_audit_creation_method SHELXL-2019/3
_audit_update_record
;
2025-06-12 deposited with the CCDC.	2026-02-18 downloaded from the CCDC.
;
_cell_angle_alpha 95.663(3)
_cell_angle_beta 95.294(3)
_cell_angle_gamma 90.890(3)
_cell_formula_units_Z 2
_cell_length_a 9.7843(7)
_cell_length_b 10.6241(7)
_cell_length_c 12.5157(8)
_cell_measurement_reflns_used 9527
_cell_measurement_temperature 100(2)
_cell_measurement_theta_max 40.09
_cell_measurement_theta_min 2.40
_cell_volume 1288.73(15)
_computing_cell_refinement 'Bruker SAINT V8.40B'
_computing_data_collection 'Bruker APEX3'
_computing_data_reduction 'Bruker SAINT V8.40B'
_computing_structure_refinement 'SHELXL-2019/2 (Sheldrick, 2019)'
_computing_structure_solution 'SHELXS-2013/1 (Sheldrick, 2013)'
_diffrn_ambient_temperature 100(2)
_diffrn_measured_fraction_theta_full 1.000
_diffrn_measured_fraction_theta_max 1.000
_diffrn_measurement_device_type 'Bruker Photon III CPAD'
_diffrn_measurement_method '\f and \w scans'
_diffrn_radiation_type MoK\a
_diffrn_radiation_wavelength 0.71073
_diffrn_reflns_av_R_equivalents 0.0492
_diffrn_reflns_av_unetI/netI 0.0207
_diffrn_reflns_Laue_measured_fraction_full 1.000
_diffrn_reflns_Laue_measured_fraction_max 1.000
_diffrn_reflns_limit_h_max 17
_diffrn_reflns_limit_h_min -17
_diffrn_reflns_limit_k_max 19
_diffrn_reflns_limit_k_min -19
_diffrn_reflns_limit_l_max 22
_diffrn_reflns_limit_l_min -22
_diffrn_reflns_number 212769
_diffrn_reflns_point_group_measured_fraction_full 1.000
_diffrn_reflns_point_group_measured_fraction_max 1.000
_diffrn_reflns_theta_full 25.242
_diffrn_reflns_theta_max 40.248
_diffrn_reflns_theta_min 1.642
_diffrn_source 'I\mS microfocus'
_exptl_absorpt_coefficient_mu 0.439
_exptl_absorpt_correction_T_max 1.0000
_exptl_absorpt_correction_T_min 0.9198
_exptl_absorpt_correction_type multi-scan
_exptl_absorpt_process_details 'SADABS-2016/2 (Sheldrick)'
_exptl_crystal_colour 'red brown'
_exptl_crystal_density_diffrn 1.234
_exptl_crystal_description block
_exptl_crystal_F_000 512
_exptl_crystal_size_max 0.140
_exptl_crystal_size_mid 0.100
_exptl_crystal_size_min 0.040
_refine_diff_density_max 1.058
_refine_diff_density_min -0.407
_refine_diff_density_rms 0.071
_refine_ls_extinction_method none
_refine_ls_goodness_of_fit_ref 1.081
_refine_ls_hydrogen_treatment constr
_refine_ls_matrix_type full
_refine_ls_number_parameters 287
_refine_ls_number_reflns 16226
_refine_ls_number_restraints 0
_refine_ls_restrained_S_all 1.081
_refine_ls_R_factor_all 0.0440
_refine_ls_R_factor_gt 0.0377
_refine_ls_shift/su_max 0.001
_refine_ls_shift/su_mean 0.000
_refine_ls_structure_factor_coef Fsqd
_refine_ls_weighting_details 'w=1/[\s^2^(Fo^2^)+(0.0500P)^2^+0.3500P] where P=(Fo^2^+2Fc^2^)/3'
_refine_ls_weighting_scheme calc
_refine_ls_wR_factor_gt 0.0988
_refine_ls_wR_factor_ref 0.1022
_reflns_Friedel_coverage 0.000
_reflns_number_gt 14442
_reflns_number_total 16226
_reflns_threshold_expression 'I > 2\s(I)'
_cod_data_source_file d6dt00059b2.cif
_cod_data_source_block 2b
_cod_depositor_comments 'Adding full bibliography for 7720284--7720301.cif.'
_cod_database_code 7720296
_shelx_shelxl_version_number 2019/3
_shelx_space_group_comment
;
The symmetry employed for this shelxl refinement is uniquely defined
by the following loop, which should always be used as a source of
symmetry information in preference to the above space-group names.
They are only intended as comments.
;
_shelx_estimated_absorpt_t_min 0.941
_shelx_estimated_absorpt_t_max 0.983

loop_
_space_group_symop_operation_xyz
'x, y, z'
'-x, -y, -z'

loop_
_atom_site_label
_atom_site_type_symbol
_atom_site_fract_x
_atom_site_fract_y
_atom_site_fract_z
_atom_site_U_iso_or_equiv
_atom_site_adp_type
_atom_site_occupancy
_atom_site_site_symmetry_order
_atom_site_calc_flag
_atom_site_refinement_flags_posn
_atom_site_refinement_flags_adp
_atom_site_refinement_flags_occupancy
_atom_site_disorder_assembly
_atom_site_disorder_group
Ti1 Ti 0.25927(2) 0.15204(2) 0.24426(2) 0.01204(3) Uani 1 1 d . . . . .
Si1 Si -0.09691(2) 0.17884(2) 0.29783(2) 0.01852(4) Uani 1 1 d . . . . .
Si2 Si -0.03951(2) 0.50586(2) 0.22776(2) 0.01515(4) Uani 1 1 d . . . . .
C1 C 0.28079(10) 0.18614(8) 0.43873(6) 0.02274(15) Uani 1 1 d . . . . .
H1 H 0.237430 0.255691 0.474173 0.027 Uiso 1 1 calc R U . . .
C2 C 0.41361(10) 0.18759(8) 0.40375(7) 0.02164(14) Uani 1 1 d . . . . .
H2 H 0.476011 0.258037 0.412011 0.026 Uiso 1 1 calc R U . . .
C3 C 0.43746(9) 0.06540(8) 0.35413(7) 0.02191(14) Uani 1 1 d . . . . .
H3 H 0.518314 0.039804 0.322247 0.026 Uiso 1 1 calc R U . . .
C4 C 0.32016(10) -0.01200(8) 0.36022(7) 0.02307(14) Uani 1 1 d . . . . .
H4 H 0.308660 -0.098938 0.334213 0.028 Uiso 1 1 calc R U . . .
C5 C 0.22356(10) 0.06296(9) 0.41174(7) 0.02340(15) Uani 1 1 d . . . . .
H5 H 0.134811 0.035408 0.425992 0.028 Uiso 1 1 calc R U . . .
C6 C 0.23144(9) 0.15556(7) 0.05006(6) 0.01756(11) Uani 1 1 d . . . . .
H6 H 0.222755 0.233254 0.018704 0.021 Uiso 1 1 calc R U . . .
C7 C 0.12271(9) 0.08219(8) 0.07974(6) 0.01936(12) Uani 1 1 d . . . . .
H7 H 0.028104 0.101696 0.072132 0.023 Uiso 1 1 calc R U . . .
C8 C 0.17946(10) -0.02596(7) 0.12300(7) 0.02245(14) Uani 1 1 d . . . . .
H8 H 0.129806 -0.091356 0.150309 0.027 Uiso 1 1 calc R U . . .
C9 C 0.32336(10) -0.01912(8) 0.11824(7) 0.02239(14) Uani 1 1 d . . . . .
H9 H 0.387075 -0.080163 0.140439 0.027 Uiso 1 1 calc R U . . .
C10 C 0.35573(9) 0.09400(8) 0.07483(7) 0.01946(12) Uani 1 1 d . . . . .
H10 H 0.445103 0.123552 0.064152 0.023 Uiso 1 1 calc R U . . .
C11 C 0.06590(7) 0.25069(6) 0.25974(6) 0.01350(10) Uani 1 1 d . . . . .
C12 C 0.08454(7) 0.37016(6) 0.23168(5) 0.01215(9) Uani 1 1 d . . . . .
C13 C 0.22120(7) 0.40970(6) 0.19654(5) 0.01151(9) Uani 1 1 d . . . . .
H13 H 0.216299 0.446931 0.125998 0.014 Uiso 1 1 calc R U . . .
C14 C 0.34774(7) 0.33276(6) 0.22136(5) 0.01205(9) Uani 1 1 d . . . . .
H14 H 0.412959 0.329042 0.164202 0.014 Uiso 1 1 calc R U . . .
C15 C 0.33666(7) 0.46498(6) 0.28107(5) 0.01176(9) Uani 1 1 d . . . . .
C16 C 0.30470(8) 0.48577(7) 0.39751(5) 0.01580(11) Uani 1 1 d . . . . .
H16A H 0.279259 0.573892 0.414198 0.024 Uiso 1 1 calc R U . . .
H16B H 0.385862 0.467516 0.444885 0.024 Uiso 1 1 calc R U . . .
H16C H 0.228299 0.429343 0.408800 0.024 Uiso 1 1 calc R U . . .
C17 C 0.42605(7) 0.56665(6) 0.24551(5) 0.01213(9) Uani 1 1 d . . . . .
C18 C 0.49594(8) 0.65733(7) 0.32066(6) 0.01529(10) Uani 1 1 d . . . . .
H18 H 0.486869 0.654117 0.395267 0.018 Uiso 1 1 calc R U . . .
C19 C 0.57862(8) 0.75233(7) 0.28849(6) 0.01681(11) Uani 1 1 d . . . . .
H19 H 0.625390 0.812131 0.341319 0.020 Uiso 1 1 calc R U . . .
C20 C 0.59308(8) 0.76018(7) 0.18017(6) 0.01691(11) Uani 1 1 d . . . . .
H20 H 0.649513 0.824636 0.158241 0.020 Uiso 1 1 calc R U . . .
C21 C 0.52323(8) 0.67170(7) 0.10413(6) 0.01716(11) Uani 1 1 d . . . . .
H21 H 0.531037 0.676705 0.029560 0.021 Uiso 1 1 calc R U . . .
C22 C 0.44222(8) 0.57615(7) 0.13610(6) 0.01532(11) Uani 1 1 d . . . . .
H22 H 0.396799 0.515978 0.082869 0.018 Uiso 1 1 calc R U . . .
C23 C -0.10399(12) 0.00127(9) 0.26864(10) 0.0307(2) Uani 1 1 d . . . . .
H23A H -0.115850 -0.021416 0.190466 0.046 Uiso 1 1 calc R U . . .
H23B H -0.181485 -0.033453 0.301608 0.046 Uiso 1 1 calc R U . . .
H23C H -0.018318 -0.033634 0.298655 0.046 Uiso 1 1 calc R U . . .
C24 C -0.25861(10) 0.22417(12) 0.21784(11) 0.0341(2) Uani 1 1 d . . . . .
H24A H -0.273500 0.314770 0.234104 0.051 Uiso 1 1 calc R U . . .
H24B H -0.336995 0.175603 0.237264 0.051 Uiso 1 1 calc R U . . .
H24C H -0.249267 0.205656 0.140620 0.051 Uiso 1 1 calc R U . . .
C25 C -0.11382(11) 0.21455(9) 0.44593(8) 0.02676(17) Uani 1 1 d . . . . .
H25A H -0.038129 0.176401 0.487269 0.040 Uiso 1 1 calc R U . . .
H25B H -0.201470 0.179498 0.463117 0.040 Uiso 1 1 calc R U . . .
H25C H -0.110673 0.306377 0.464677 0.040 Uiso 1 1 calc R U . . .
C26 C 0.05935(11) 0.65846(8) 0.22600(9) 0.02770(18) Uani 1 1 d . . . . .
H26A H 0.121863 0.673686 0.292026 0.042 Uiso 1 1 calc R U . . .
H26B H -0.004719 0.728191 0.221924 0.042 Uiso 1 1 calc R U . . .
H26C H 0.112502 0.653136 0.163133 0.042 Uiso 1 1 calc R U . . .
C27 C -0.13716(10) 0.53053(9) 0.34968(7) 0.02499(16) Uani 1 1 d . . . . .
H27A H -0.200219 0.458282 0.351189 0.037 Uiso 1 1 calc R U . . .
H27B H -0.189670 0.608119 0.346783 0.037 Uiso 1 1 calc R U . . .
H27C H -0.072699 0.538089 0.414865 0.037 Uiso 1 1 calc R U . . .
C28 C -0.15581(11) 0.48798(11) 0.09896(8) 0.02825(18) Uani 1 1 d . . . . .
H28A H -0.105062 0.511218 0.039575 0.042 Uiso 1 1 calc R U . . .
H28B H -0.234195 0.543470 0.106221 0.042 Uiso 1 1 calc R U . . .
H28C H -0.188885 0.399904 0.083835 0.042 Uiso 1 1 calc R U . . .

loop_
_atom_site_aniso_label
_atom_site_aniso_U_11
_atom_site_aniso_U_22
_atom_site_aniso_U_33
_atom_site_aniso_U_23
_atom_site_aniso_U_13
_atom_site_aniso_U_12
Ti1 0.01529(5) 0.00899(4) 0.01204(5) 0.00135(3) 0.00202(3) 0.00040(3)
Si1 0.01741(9) 0.01636(9) 0.02239(10) 0.00139(7) 0.00656(7) -0.00438(7)
Si2 0.01559(8) 0.01526(8) 0.01541(8) 0.00360(6) 0.00288(6) 0.00458(6)
C1 0.0354(4) 0.0205(3) 0.0134(3) 0.0050(2) 0.0033(3) 0.0071(3)
C2 0.0284(4) 0.0195(3) 0.0163(3) 0.0039(2) -0.0045(3) 0.0018(3)
C3 0.0242(3) 0.0198(3) 0.0227(3) 0.0075(3) 0.0008(3) 0.0059(3)
C4 0.0308(4) 0.0153(3) 0.0248(3) 0.0085(2) 0.0044(3) 0.0042(3)
C5 0.0295(4) 0.0215(3) 0.0222(3) 0.0114(3) 0.0075(3) 0.0043(3)
C6 0.0239(3) 0.0152(3) 0.0130(2) -0.0013(2) 0.0016(2) -0.0003(2)
C7 0.0208(3) 0.0176(3) 0.0180(3) -0.0046(2) -0.0001(2) -0.0025(2)
C8 0.0313(4) 0.0123(3) 0.0233(3) -0.0031(2) 0.0057(3) -0.0045(3)
C9 0.0301(4) 0.0149(3) 0.0223(3) -0.0009(2) 0.0050(3) 0.0057(3)
C10 0.0225(3) 0.0181(3) 0.0179(3) -0.0019(2) 0.0060(2) 0.0011(2)
C11 0.0145(2) 0.0116(2) 0.0145(2) 0.00102(18) 0.00231(19) -0.00102(18)
C12 0.0122(2) 0.0114(2) 0.0128(2) 0.00103(17) 0.00096(17) -0.00023(17)
C13 0.0126(2) 0.0109(2) 0.0111(2) 0.00121(16) 0.00097(17) -0.00075(17)
C14 0.0134(2) 0.0108(2) 0.0119(2) 0.00080(17) 0.00158(17) 0.00031(17)
C15 0.0137(2) 0.0113(2) 0.0101(2) 0.00027(16) 0.00099(17) -0.00139(17)
C16 0.0205(3) 0.0161(3) 0.0107(2) -0.00013(19) 0.0028(2) -0.0022(2)
C17 0.0130(2) 0.0113(2) 0.0119(2) 0.00057(17) 0.00114(17) -0.00105(17)
C18 0.0179(3) 0.0141(2) 0.0131(2) 0.00103(19) -0.0017(2) -0.0033(2)
C19 0.0175(3) 0.0141(2) 0.0179(3) 0.0016(2) -0.0022(2) -0.0040(2)
C20 0.0168(3) 0.0139(2) 0.0203(3) 0.0024(2) 0.0028(2) -0.0026(2)
C21 0.0203(3) 0.0158(3) 0.0159(3) 0.0011(2) 0.0056(2) -0.0032(2)
C22 0.0186(3) 0.0146(2) 0.0127(2) -0.00041(19) 0.0037(2) -0.0041(2)
C23 0.0328(5) 0.0191(3) 0.0406(5) -0.0027(3) 0.0127(4) -0.0114(3)
C24 0.0179(3) 0.0410(6) 0.0434(6) 0.0081(5) -0.0003(4) -0.0088(4)
C25 0.0347(4) 0.0225(3) 0.0260(4) 0.0053(3) 0.0154(3) 0.0002(3)
C26 0.0306(4) 0.0140(3) 0.0405(5) 0.0068(3) 0.0089(4) 0.0045(3)
C27 0.0289(4) 0.0261(4) 0.0221(3) 0.0046(3) 0.0101(3) 0.0105(3)
C28 0.0269(4) 0.0378(5) 0.0200(3) 0.0063(3) -0.0031(3) 0.0099(4)

loop_
_atom_type_symbol
_atom_type_description
_atom_type_scat_dispersion_real
_atom_type_scat_dispersion_imag
_atom_type_scat_source
C C 0.0033 0.0016 'International Tables Vol C Tables 4.2.6.8 and 6.1.1.4'
H H 0.0000 0.0000 'International Tables Vol C Tables 4.2.6.8 and 6.1.1.4'
Si Si 0.0817 0.0704 'International Tables Vol C Tables 4.2.6.8 and 6.1.1.4'
Ti Ti 0.2776 0.4457 'International Tables Vol C Tables 4.2.6.8 and 6.1.1.4'

loop_
_geom_angle_atom_site_label_1
_geom_angle_atom_site_label_2
_geom_angle_atom_site_label_3
_geom_angle
_geom_angle_site_symmetry_1
_geom_angle_site_symmetry_3
_geom_angle_publ_flag
C14 Ti1 C11 86.49(3) . . ?
C14 Ti1 C3 101.79(3) . . ?
C11 Ti1 C3 139.69(3) . . ?
C14 Ti1 C8 133.02(3) . . ?
C11 Ti1 C8 99.93(3) . . ?
C3 Ti1 C8 102.33(3) . . ?
C14 Ti1 C2 79.62(3) . . ?
C11 Ti1 C2 112.27(3) . . ?
C3 Ti1 C2 34.60(3) . . ?
C8 Ti1 C2 136.14(3) . . ?
C14 Ti1 C7 106.28(3) . . ?
C11 Ti1 C7 76.31(3) . . ?
C3 Ti1 C7 135.61(3) . . ?
C8 Ti1 C7 34.54(3) . . ?
C2 Ti1 C7 170.20(3) . . ?
C14 Ti1 C1 95.20(3) . . ?
C11 Ti1 C1 83.24(3) . . ?
C3 Ti1 C1 56.93(3) . . ?
C8 Ti1 C1 131.69(3) . . ?
C2 Ti1 C1 34.15(3) . . ?
C7 Ti1 C1 149.07(3) . . ?
C14 Ti1 C9 113.86(3) . . ?
C11 Ti1 C9 132.08(3) . . ?
C3 Ti1 C9 80.63(3) . . ?
C8 Ti1 C9 34.33(3) . . ?
C2 Ti1 C9 113.83(3) . . ?
C7 Ti1 C9 56.81(3) . . ?
C1 Ti1 C9 133.02(3) . . ?
C14 Ti1 C4 134.73(3) . . ?
C11 Ti1 C4 119.40(3) . . ?
C3 Ti1 C4 34.26(3) . . ?
C8 Ti1 C4 81.80(3) . . ?
C2 Ti1 C4 56.92(3) . . ?
C7 Ti1 C4 115.26(3) . . ?
C1 Ti1 C4 56.44(3) . . ?
C9 Ti1 C4 77.38(3) . . ?
C14 Ti1 C6 76.82(3) . . ?
C11 Ti1 C6 90.86(3) . . ?
C3 Ti1 C6 129.44(3) . . ?
C8 Ti1 C6 56.76(3) . . ?
C2 Ti1 C6 145.70(3) . . ?
C7 Ti1 C6 33.96(3) . . ?
C1 Ti1 C6 170.40(3) . . ?
C9 Ti1 C6 56.23(3) . . ?
C4 Ti1 C6 133.12(3) . . ?
C14 Ti1 C10 81.19(3) . . ?
C11 Ti1 C10 124.73(3) . . ?
C3 Ti1 C10 95.58(3) . . ?
C8 Ti1 C10 56.85(3) . . ?
C2 Ti1 C10 117.90(3) . . ?
C7 Ti1 C10 56.64(3) . . ?
C1 Ti1 C10 151.17(3) . . ?
C9 Ti1 C10 33.84(3) . . ?
C4 Ti1 C10 106.75(3) . . ?
C6 Ti1 C10 33.87(3) . . ?
C14 Ti1 C5 129.06(3) . . ?
C11 Ti1 C5 87.57(3) . . ?
C3 Ti1 C5 56.49(3) . . ?
C8 Ti1 C5 97.83(3) . . ?
C2 Ti1 C5 56.50(3) . . ?
C7 Ti1 C5 121.16(3) . . ?
C1 Ti1 C5 33.87(3) . . ?
C9 Ti1 C5 107.28(3) . . ?
C4 Ti1 C5 33.66(3) . . ?
C6 Ti1 C5 153.85(3) . . ?
C10 Ti1 C5 139.59(3) . . ?
C11 Si1 C25 111.06(4) . . ?
C11 Si1 C23 112.25(4) . . ?
C25 Si1 C23 106.77(5) . . ?
C11 Si1 C24 114.92(4) . . ?
C25 Si1 C24 109.72(5) . . ?
C23 Si1 C24 101.47(6) . . ?
C27 Si2 C28 112.27(5) . . ?
C27 Si2 C26 104.73(5) . . ?
C28 Si2 C26 105.51(5) . . ?
C27 Si2 C12 113.86(4) . . ?
C28 Si2 C12 110.53(4) . . ?
C26 Si2 C12 109.41(4) . . ?
C2 C1 C5 107.89(8) . . ?
C2 C1 Ti1 71.76(5) . . ?
C5 C1 Ti1 73.86(5) . . ?
C2 C1 H1 126.1 . . ?
C5 C1 H1 126.1 . . ?
Ti1 C1 H1 120.1 . . ?
C1 C2 C3 107.81(8) . . ?
C1 C2 Ti1 74.09(5) . . ?
C3 C2 Ti1 72.30(5) . . ?
C1 C2 H2 126.1 . . ?
C3 C2 H2 126.1 . . ?
Ti1 C2 H2 119.4 . . ?
C4 C3 C2 108.18(8) . . ?
C4 C3 Ti1 74.77(5) . . ?
C2 C3 Ti1 73.10(5) . . ?
C4 C3 H3 125.9 . . ?
C2 C3 H3 125.9 . . ?
Ti1 C3 H3 118.1 . . ?
C5 C4 C3 107.64(8) . . ?
C5 C4 Ti1 73.64(5) . . ?
C3 C4 Ti1 70.97(5) . . ?
C5 C4 H4 126.2 . . ?
C3 C4 H4 126.2 . . ?
Ti1 C4 H4 121.0 . . ?
C4 C5 C1 108.47(8) . . ?
C4 C5 Ti1 72.71(5) . . ?
C1 C5 Ti1 72.27(5) . . ?
C4 C5 H5 125.8 . . ?
C1 C5 H5 125.8 . . ?
Ti1 C5 H5 121.0 . . ?
C7 C6 C10 108.40(7) . . ?
C7 C6 Ti1 71.86(4) . . ?
C10 C6 Ti1 73.21(4) . . ?
C7 C6 H6 125.8 . . ?
C10 C6 H6 125.8 . . ?
Ti1 C6 H6 120.9 . . ?
C6 C7 C8 107.86(8) . . ?
C6 C7 Ti1 74.18(4) . . ?
C8 C7 Ti1 72.11(5) . . ?
C6 C7 H7 126.1 . . ?
C8 C7 H7 126.1 . . ?
Ti1 C7 H7 119.5 . . ?
C9 C8 C7 107.78(7) . . ?
C9 C8 Ti1 74.29(5) . . ?
C7 C8 Ti1 73.35(4) . . ?
C9 C8 H8 126.1 . . ?
C7 C8 H8 126.1 . . ?
Ti1 C8 H8 118.2 . . ?
C10 C9 C8 108.16(8) . . ?
C10 C9 Ti1 73.54(4) . . ?
C8 C9 Ti1 71.37(5) . . ?
C10 C9 H9 125.9 . . ?
C8 C9 H9 125.9 . . ?
Ti1 C9 H9 120.9 . . ?
C9 C10 C6 107.79(7) . . ?
C9 C10 Ti1 72.62(5) . . ?
C6 C10 Ti1 72.93(4) . . ?
C9 C10 H10 126.1 . . ?
C6 C10 H10 126.1 . . ?
Ti1 C10 H10 120.2 . . ?
C12 C11 Si1 126.96(5) . . ?
C12 C11 Ti1 107.50(5) . . ?
Si1 C11 Ti1 125.47(3) . . ?
C11 C12 C13 119.79(6) . . ?
C11 C12 Si2 129.91(5) . . ?
C13 C12 Si2 110.30(4) . . ?
C12 C13 C14 119.99(5) . . ?
C12 C13 C15 120.12(5) . . ?
C14 C13 C15 60.19(4) . . ?
C12 C13 H13 115.2 . . ?
C14 C13 H13 115.2 . . ?
C15 C13 H13 115.2 . . ?
C13 C14 C15 60.63(4) . . ?
C13 C14 Ti1 102.14(4) . . ?
C15 C14 Ti1 132.03(5) . . ?
C13 C14 H14 113.9 . . ?
C15 C14 H14 113.9 . . ?
Ti1 C14 H14 113.9 . . ?
C17 C15 C16 114.83(5) . . ?
C17 C15 C14 115.36(5) . . ?
C16 C15 C14 122.77(6) . . ?
C17 C15 C13 115.49(5) . . ?
C16 C15 C13 117.79(6) . . ?
C14 C15 C13 59.18(4) . . ?
C15 C16 H16A 109.5 . . ?
C15 C16 H16B 109.5 . . ?
H16A C16 H16B 109.5 . . ?
C15 C16 H16C 109.5 . . ?
H16A C16 H16C 109.5 . . ?
H16B C16 H16C 109.5 . . ?
C18 C17 C22 116.94(6) . . ?
C18 C17 C15 121.11(6) . . ?
C22 C17 C15 121.95(6) . . ?
C19 C18 C17 121.56(7) . . ?
C19 C18 H18 119.2 . . ?
C17 C18 H18 119.2 . . ?
C20 C19 C18 120.61(7) . . ?
C20 C19 H19 119.7 . . ?
C18 C19 H19 119.7 . . ?
C19 C20 C21 118.69(7) . . ?
C19 C20 H20 120.7 . . ?
C21 C20 H20 120.7 . . ?
C22 C21 C20 120.76(7) . . ?
C22 C21 H21 119.6 . . ?
C20 C21 H21 119.6 . . ?
C21 C22 C17 121.43(6) . . ?
C21 C22 H22 119.3 . . ?
C17 C22 H22 119.3 . . ?
Si1 C23 H23A 109.5 . . ?
Si1 C23 H23B 109.5 . . ?
H23A C23 H23B 109.5 . . ?
Si1 C23 H23C 109.5 . . ?
H23A C23 H23C 109.5 . . ?
H23B C23 H23C 109.5 . . ?
Si1 C24 H24A 109.5 . . ?
Si1 C24 H24B 109.5 . . ?
H24A C24 H24B 109.5 . . ?
Si1 C24 H24C 109.5 . . ?
H24A C24 H24C 109.5 . . ?
H24B C24 H24C 109.5 . . ?
Si1 C25 H25A 109.5 . . ?
Si1 C25 H25B 109.5 . . ?
H25A C25 H25B 109.5 . . ?
Si1 C25 H25C 109.5 . . ?
H25A C25 H25C 109.5 . . ?
H25B C25 H25C 109.5 . . ?
Si2 C26 H26A 109.5 . . ?
Si2 C26 H26B 109.5 . . ?
H26A C26 H26B 109.5 . . ?
Si2 C26 H26C 109.5 . . ?
H26A C26 H26C 109.5 . . ?
H26B C26 H26C 109.5 . . ?
Si2 C27 H27A 109.5 . . ?
Si2 C27 H27B 109.5 . . ?
H27A C27 H27B 109.5 . . ?
Si2 C27 H27C 109.5 . . ?
H27A C27 H27C 109.5 . . ?
H27B C27 H27C 109.5 . . ?
Si2 C28 H28A 109.5 . . ?
Si2 C28 H28B 109.5 . . ?
H28A C28 H28B 109.5 . . ?
Si2 C28 H28C 109.5 . . ?
H28A C28 H28C 109.5 . . ?
H28B C28 H28C 109.5 . . ?

loop_
_geom_bond_atom_site_label_1
_geom_bond_atom_site_label_2
_geom_bond_distance
_geom_bond_site_symmetry_2
_geom_bond_publ_flag
Ti1 C14 2.1495(7) . ?
Ti1 C11 2.1920(7) . ?
Ti1 C3 2.3739(8) . ?
Ti1 C8 2.3788(8) . ?
Ti1 C2 2.3843(8) . ?
Ti1 C7 2.3949(8) . ?
Ti1 C1 2.4143(8) . ?
Ti1 C9 2.4165(8) . ?
Ti1 C4 2.4229(8) . ?
Ti1 C6 2.4247(8) . ?
Ti1 C10 2.4283(8) . ?
Ti1 C5 2.4348(8) . ?
Si1 C11 1.8767(7) . ?
Si1 C25 1.8779(10) . ?
Si1 C23 1.8847(10) . ?
Si1 C24 1.8878(12) . ?
Si2 C27 1.8729(9) . ?
Si2 C28 1.8773(10) . ?
Si2 C26 1.8780(10) . ?
Si2 C12 1.9004(7) . ?
C1 C2 1.4095(14) . ?
C1 C5 1.4126(13) . ?
C1 H1 0.9500 . ?
C2 C3 1.4150(13) . ?
C2 H2 0.9500 . ?
C3 C4 1.4136(13) . ?
C3 H3 0.9500 . ?
C4 C5 1.4063(13) . ?
C4 H4 0.9500 . ?
C5 H5 0.9500 . ?
C6 C7 1.4078(12) . ?
C6 C10 1.4135(12) . ?
C6 H6 0.9500 . ?
C7 C8 1.4173(13) . ?
C7 H7 0.9500 . ?
C8 C9 1.4158(14) . ?
C8 H8 0.9500 . ?
C9 C10 1.4102(12) . ?
C9 H9 0.9500 . ?
C10 H10 0.9500 . ?
C11 C12 1.3640(9) . ?
C12 C13 1.5117(9) . ?
C13 C14 1.5192(9) . ?
C13 C15 1.5416(9) . ?
C13 H13 1.0000 . ?
C14 C15 1.5349(9) . ?
C14 H14 1.0000 . ?
C15 C17 1.5056(9) . ?
C15 C16 1.5143(9) . ?
C16 H16A 0.9800 . ?
C16 H16B 0.9800 . ?
C16 H16C 0.9800 . ?
C17 C18 1.4009(9) . ?
C17 C22 1.4061(10) . ?
C18 C19 1.3965(10) . ?
C18 H18 0.9500 . ?
C19 C20 1.3865(11) . ?
C19 H19 0.9500 . ?
C20 C21 1.3928(11) . ?
C20 H20 0.9500 . ?
C21 C22 1.3901(10) . ?
C21 H21 0.9500 . ?
C22 H22 0.9500 . ?
C23 H23A 0.9800 . ?
C23 H23B 0.9800 . ?
C23 H23C 0.9800 . ?
C24 H24A 0.9800 . ?
C24 H24B 0.9800 . ?
C24 H24C 0.9800 . ?
C25 H25A 0.9800 . ?
C25 H25B 0.9800 . ?
C25 H25C 0.9800 . ?
C26 H26A 0.9800 . ?
C26 H26B 0.9800 . ?
C26 H26C 0.9800 . ?
C27 H27A 0.9800 . ?
C27 H27B 0.9800 . ?
C27 H27C 0.9800 . ?
C28 H28A 0.9800 . ?
C28 H28B 0.9800 . ?
C28 H28C 0.9800 . ?

loop_
_geom_torsion_atom_site_label_1
_geom_torsion_atom_site_label_2
_geom_torsion_atom_site_label_3
_geom_torsion_atom_site_label_4
_geom_torsion
_geom_torsion_site_symmetry_1
_geom_torsion_site_symmetry_2
_geom_torsion_site_symmetry_3
_geom_torsion_site_symmetry_4
_geom_torsion_publ_flag
C5 C1 C2 C3 0.62(9) . . . . ?
Ti1 C1 C2 C3 -64.93(6) . . . . ?
C5 C1 C2 Ti1 65.55(6) . . . . ?
C1 C2 C3 C4 -1.01(9) . . . . ?
Ti1 C2 C3 C4 -67.12(6) . . . . ?
C1 C2 C3 Ti1 66.12(6) . . . . ?
C2 C3 C4 C5 1.01(10) . . . . ?
Ti1 C3 C4 C5 -65.01(6) . . . . ?
C2 C3 C4 Ti1 66.02(6) . . . . ?
C3 C4 C5 C1 -0.62(10) . . . . ?
Ti1 C4 C5 C1 -63.88(6) . . . . ?
C3 C4 C5 Ti1 63.26(6) . . . . ?
C2 C1 C5 C4 0.00(10) . . . . ?
Ti1 C1 C5 C4 64.16(6) . . . . ?
C2 C1 C5 Ti1 -64.16(6) . . . . ?
C10 C6 C7 C8 -0.17(9) . . . . ?
Ti1 C6 C7 C8 -64.74(6) . . . . ?
C10 C6 C7 Ti1 64.57(5) . . . . ?
C6 C7 C8 C9 -0.78(9) . . . . ?
Ti1 C7 C8 C9 -66.89(6) . . . . ?
C6 C7 C8 Ti1 66.11(5) . . . . ?
C7 C8 C9 C10 1.43(9) . . . . ?
Ti1 C8 C9 C10 -64.83(6) . . . . ?
C7 C8 C9 Ti1 66.26(6) . . . . ?
C8 C9 C10 C6 -1.53(9) . . . . ?
Ti1 C9 C10 C6 -64.95(5) . . . . ?
C8 C9 C10 Ti1 63.42(6) . . . . ?
C7 C6 C10 C9 1.05(9) . . . . ?
Ti1 C6 C10 C9 64.75(6) . . . . ?
C7 C6 C10 Ti1 -63.70(5) . . . . ?
C25 Si1 C11 C12 -86.98(7) . . . . ?
C23 Si1 C11 C12 153.58(7) . . . . ?
C24 Si1 C11 C12 38.30(8) . . . . ?
C25 Si1 C11 Ti1 96.47(5) . . . . ?
C23 Si1 C11 Ti1 -22.97(6) . . . . ?
C24 Si1 C11 Ti1 -138.24(6) . . . . ?
Si1 C11 C12 C13 -176.22(5) . . . . ?
Ti1 C11 C12 C13 0.83(7) . . . . ?
Si1 C11 C12 Si2 3.42(10) . . . . ?
Ti1 C11 C12 Si2 -179.52(4) . . . . ?
C11 C12 C13 C14 -16.96(9) . . . . ?
Si2 C12 C13 C14 163.33(5) . . . . ?
C11 C12 C13 C15 -87.77(8) . . . . ?
Si2 C12 C13 C15 92.52(6) . . . . ?
C12 C13 C14 C15 -109.70(6) . . . . ?
C12 C13 C14 Ti1 21.97(7) . . . . ?
C15 C13 C14 Ti1 131.67(4) . . . . ?
C13 C14 C15 C17 -105.77(6) . . . . ?
Ti1 C14 C15 C17 174.75(5) . . . . ?
C13 C14 C15 C16 105.16(7) . . . . ?
Ti1 C14 C15 C16 25.68(10) . . . . ?
Ti1 C14 C15 C13 -79.48(6) . . . . ?
C12 C13 C15 C17 -144.95(6) . . . . ?
C14 C13 C15 C17 105.56(6) . . . . ?
C12 C13 C15 C16 -3.97(9) . . . . ?
C14 C13 C15 C16 -113.46(7) . . . . ?
C12 C13 C15 C14 109.49(6) . . . . ?
C16 C15 C17 C18 12.65(9) . . . . ?
C14 C15 C17 C18 -138.91(7) . . . . ?
C13 C15 C17 C18 154.80(6) . . . . ?
C16 C15 C17 C22 -166.62(7) . . . . ?
C14 C15 C17 C22 41.82(9) . . . . ?
C13 C15 C17 C22 -24.47(9) . . . . ?
C22 C17 C18 C19 -0.41(11) . . . . ?
C15 C17 C18 C19 -179.72(7) . . . . ?
C17 C18 C19 C20 0.52(12) . . . . ?
C18 C19 C20 C21 0.18(12) . . . . ?
C19 C20 C21 C22 -0.97(12) . . . . ?
C20 C21 C22 C17 1.09(12) . . . . ?
C18 C17 C22 C21 -0.38(11) . . . . ?
C15 C17 C22 C21 178.92(7) . . . . ?
